data_1509527
loop_
_publ_author_name
'Onoda, M.'
'Wada, H.'
'Nozaki, H.'

_publ_section_title
;
 Structure and properties of a new compound Ag Ta S3
;
_journal_name_full 'Journal of Solid State Chemistry'
_journal_page_first 29
_journal_page_last 35
_journal_paper_doi 10.1016/0022-4596(92)90005-G
_journal_volume 97
_journal_year 1992
_chemical_formula_sum 'Ag S3 Ta'
_chemical_name_systematic 'Ag Ta S3'
_space_group_IT_number 36
_symmetry_space_group_name_Hall 'C 2c -2'
_symmetry_space_group_name_H-M 'C m c 21'
_cell_angle_alpha 90
_cell_angle_beta 90
_cell_angle_gamma 90
_cell_formula_units_Z 4
_cell_length_a 3.3755
_cell_length_b 14.0608
_cell_length_c 7.7486
_cell_volume 367.766
_citation_journal_id_ASTM JSSCBI
_cod_data_source_file silver1-2_517.cif
_cod_data_source_block Ag1S3Ta1
_cod_original_cell_volume 367.7658
_cod_original_formula_sum 'Ag1 S3 Ta1'
_cod_database_code 1509527

loop_
_symmetry_equiv_pos_as_xyz
x,y,z
-x,-y,z+1/2
-x,y,z
x,-y,z+1/2
x+1/2,y+1/2,z
-x+1/2,-y+1/2,z+1/2
-x+1/2,y+1/2,z
x+1/2,-y+1/2,z+1/2

loop_
_atom_site_label
_atom_site_type_symbol
_atom_site_fract_x
_atom_site_fract_y
_atom_site_fract_z
_atom_site_occupancy
_atom_site_U_iso_or_equiv
Ag1 Ag+1 0 -0.002 0.25 1 0.0
S1 S-2 0 0.893 -0.015 1 0.0
S2 S-2 0 0.675 0.164 1 0.0
Ta1 Ta+5 0 0.2621 -0.012 1 0.0
S3 S-2 0 0.668 0.814 1 0.0
